data_1562730
loop_
_publ_author_name
'Hao, Wenyu'
'Mei, Dajiang'
'Yin, Wenlong'
'Feng, Kai'
'Yao, Jiyong'
'Wu, Yicheng'

_publ_section_title
;
 Synthesis, structural characterization and optical properties of new
 compounds: Centrosymmetric Ba2GaMQ5 (M=Sb,Bi; Q=Se,Te), Ba2InSbTe5 and
 noncentrosymmetric Ba2InSbSe5
;
_journal_name_full 'Journal of Solid State Chemistry'
_journal_page_first 81
_journal_page_last 86
_journal_paper_doi 10.1016/j.jssc.2012.09.034
_journal_volume 198
_journal_year 2013
_chemical_formula_sum 'Ba2 Ga Sb Se5'
_chemical_formula_weight 860.95
_space_group_IT_number 62
_space_group_name_Hall '-P 2ac 2n'
_space_group_name_H-M_alt 'P n m a'
_symmetry_cell_setting orthorhombic
_symmetry_space_group_name_H-M 'P n m a'
_atom_sites_solution_hydrogens .
_atom_sites_solution_primary direct
_atom_sites_solution_secondary difmap
_audit_creation_method SHELXL-97
_cell_angle_alpha 90.00
_cell_angle_beta 90.00
_cell_angle_gamma 90.00
_cell_formula_units_Z 4
_cell_length_a 12.681(3)
_cell_length_b 9.1442(18)
_cell_length_c 9.2423(18)
_cell_measurement_temperature 153(2)
_cell_volume 1071.7(4)
_computing_cell_refinement 'CrystalClear (Rigaku Inc., 2008)'
_computing_data_collection 'CrystalClear (Rigaku Inc., 2008)'
_computing_data_reduction 'CrystalClear (Rigaku Inc., 2008)'
_computing_molecular_graphics 'SHELXL-97 (Sheldrick, 1997)'
_computing_publication_material 'SHELXL-97 (Sheldrick, 1997)'
_computing_structure_refinement 'SHELXL-97 (Sheldrick, 2008)'
_computing_structure_solution 'SHELXS-97 (Sheldrick, 2008)'
_diffrn_ambient_temperature 153(2)
_diffrn_detector_area_resol_mean 28.5714
_diffrn_measured_fraction_theta_full 0.998
_diffrn_measured_fraction_theta_max 0.998
_diffrn_measurement_device_type 'Rigaku AFC10 diffractometer'
_diffrn_measurement_method dtprofit.ref
_diffrn_radiation_monochromator 'Graphite Monochromator'
_diffrn_radiation_source 'Rotating Anode'
_diffrn_radiation_type MoK\a
_diffrn_radiation_wavelength 0.71073
_diffrn_reflns_av_R_equivalents 0.0598
_diffrn_reflns_av_sigmaI/netI 0.0413
_diffrn_reflns_limit_h_max 18
_diffrn_reflns_limit_h_min -18
_diffrn_reflns_limit_k_max 13
_diffrn_reflns_limit_k_min -8
_diffrn_reflns_limit_l_max 13
_diffrn_reflns_limit_l_min -13
_diffrn_reflns_number 10097
_diffrn_reflns_theta_full 31.46
_diffrn_reflns_theta_max 31.46
_diffrn_reflns_theta_min 2.73
_exptl_absorpt_coefficient_mu 29.139
_exptl_absorpt_correction_T_max 0.056
_exptl_absorpt_correction_T_min 0.002
_exptl_absorpt_correction_type numerical
_exptl_absorpt_process_details 'face indexed'
_exptl_crystal_colour yellow
_exptl_crystal_density_diffrn 5.336
_exptl_crystal_density_method 'not measured'
_exptl_crystal_description Chip
_exptl_crystal_F_000 1456
_exptl_crystal_size_max 0.24
_exptl_crystal_size_mid 0.18
_exptl_crystal_size_min 0.10
_refine_diff_density_max 2.247
_refine_diff_density_min -2.016
_refine_diff_density_rms 0.400
_refine_ls_extinction_coef 0.00015(6)
_refine_ls_extinction_expression Fc^*^=kFc[1+0.001xFc^2^\l^3^/sin(2\q)]^-1/4^
_refine_ls_extinction_method SHELXL
_refine_ls_goodness_of_fit_ref 1.156
_refine_ls_hydrogen_treatment .
_refine_ls_matrix_type full
_refine_ls_number_parameters 50
_refine_ls_number_reflns 1875
_refine_ls_number_restraints 0
_refine_ls_restrained_S_all 1.156
_refine_ls_R_factor_all 0.0391
_refine_ls_R_factor_gt 0.0337
_refine_ls_shift/su_max 0.000
_refine_ls_shift/su_mean 0.000
_refine_ls_structure_factor_coef Fsqd
_refine_ls_weighting_details 'calc w=1/[\s^2^(Fo^2^)+(0.0300P)^2^+0.0000P] where P=(Fo^2^+2Fc^2^)/3'
_refine_ls_weighting_scheme calc
_refine_ls_wR_factor_gt 0.0716
_refine_ls_wR_factor_ref 0.0741
_reflns_number_gt 1740
_reflns_number_total 1875
_reflns_threshold_expression >2sigma(I)
_cod_data_source_file JSSC-2013-198-81.cif
_cod_data_source_block Ba2GaSbSe5
_cod_database_code 1562730

loop_
_symmetry_equiv_pos_as_xyz
'x, y, z'
'-x+1/2, -y, z+1/2'
'-x, y+1/2, -z'
'x+1/2, -y+1/2, -z+1/2'
'-x, -y, -z'
'x-1/2, y, -z-1/2'
'x, -y-1/2, z'
'-x-1/2, y-1/2, z-1/2'

loop_
_atom_site_label
_atom_site_type_symbol
_atom_site_fract_x
_atom_site_fract_y
_atom_site_fract_z
_atom_site_U_iso_or_equiv
_atom_site_adp_type
_atom_site_occupancy
_atom_site_symmetry_multiplicity
_atom_site_calc_flag
_atom_site_refinement_flags
_atom_site_disorder_assembly
_atom_site_disorder_group
Ba Ba 0.32455(3) 0.00699(3) 0.37710(4) 0.00566(10) Uani 1 1 d . . .
Ga Ga 0.09749(7) 0.2500 0.16695(9) 0.00488(17) Uani 1 2 d S . .
Sb Sb 0.02835(4) 0.2500 0.52106(5) 0.00609(12) Uani 1 2 d S . .
Se1 Se 0.05784(4) 0.04303(6) 0.32399(6) 0.00600(12) Uani 1 1 d . . .
Se2 Se 0.21801(6) 0.2500 0.61841(8) 0.00571(16) Uani 1 2 d S . .
Se3 Se 0.28015(6) 0.2500 0.11046(8) 0.00578(16) Uani 1 2 d S . .
Se4 Se 0.49137(6) 0.2500 0.54098(8) 0.00597(16) Uani 1 2 d S . .

loop_
_atom_site_aniso_label
_atom_site_aniso_U_11
_atom_site_aniso_U_22
_atom_site_aniso_U_33
_atom_site_aniso_U_23
_atom_site_aniso_U_13
_atom_site_aniso_U_12
Ba 0.00570(18) 0.00648(15) 0.00480(16) 0.00036(11) -0.00030(11) 0.00060(11)
Ga 0.0047(4) 0.0063(4) 0.0037(4) 0.000 0.0006(3) 0.000
Sb 0.0055(3) 0.0073(2) 0.0055(2) 0.000 0.00034(18) 0.000
Se1 0.0066(3) 0.0061(2) 0.0054(2) 0.00072(19) -0.00008(19) -0.00092(19)
Se2 0.0054(4) 0.0075(3) 0.0042(3) 0.000 0.0004(3) 0.000
Se3 0.0040(4) 0.0083(3) 0.0050(3) 0.000 0.0003(3) 0.000
Se4 0.0049(4) 0.0085(3) 0.0044(3) 0.000 0.0006(3) 0.000

loop_
_atom_type_symbol
_atom_type_description
_atom_type_scat_dispersion_real
_atom_type_scat_dispersion_imag
_atom_type_scat_source
Ba Ba -0.3244 2.2819 'International Tables Vol C Tables 4.2.6.8 and 6.1.1.4'
Ga Ga 0.2307 1.6083 'International Tables Vol C Tables 4.2.6.8 and 6.1.1.4'
Sb Sb -0.5866 1.5461 'International Tables Vol C Tables 4.2.6.8 and 6.1.1.4'
Se Se -0.0929 2.2259 'International Tables Vol C Tables 4.2.6.8 and 6.1.1.4'

loop_
_geom_angle_atom_site_label_1
_geom_angle_atom_site_label_2
_geom_angle_atom_site_label_3
_geom_angle
_geom_angle_site_symmetry_1
_geom_angle_site_symmetry_3
Se3 Ba Se2 85.11(2) . 2_554
Se3 Ba Se4 137.28(2) . 5_656
Se2 Ba Se4 77.73(2) 2_554 5_656
Se3 Ba Se4 89.93(2) . .
Se2 Ba Se4 149.25(2) 2_554 .
Se4 Ba Se4 85.743(17) 5_656 .
Se3 Ba Se2 89.00(2) . .
Se2 Ba Se2 147.627(13) 2_554 .
Se4 Ba Se2 125.06(2) 5_656 .
Se4 Ba Se2 62.25(2) . .
Se3 Ba Se1 70.560(17) . .
Se2 Ba Se1 79.000(18) 2_554 .
Se4 Ba Se1 140.804(17) 5_656 .
Se4 Ba Se1 127.589(18) . .
Se2 Ba Se1 69.044(18) . .
Se3 Ba Se3 147.337(14) . 2
Se2 Ba Se3 84.71(2) 2_554 2
Se4 Ba Se3 69.79(2) 5_656 2
Se4 Ba Se3 113.76(2) . 2
Se2 Ba Se3 83.29(2) . 2
Se1 Ba Se3 77.053(19) . 2
Se3 Ba Se1 72.015(19) . 6_656
Se2 Ba Se1 79.983(19) 2_554 6_656
Se4 Ba Se1 66.659(19) 5_656 6_656
Se4 Ba Se1 69.65(2) . 6_656
Se2 Ba Se1 128.049(18) . 6_656
Se1 Ba Se1 138.220(15) . 6_656
Se3 Ba Se1 135.927(17) 2 6_656
Se3 Ba Ga 174.07(2) . 2
Se2 Ba Ga 96.47(2) 2_554 2
Se4 Ba Ga 38.319(18) 5_656 2
Se4 Ba Ga 85.798(19) . 2
Se2 Ba Ga 92.64(2) . 2
Se1 Ba Ga 115.333(18) . 2
Se3 Ba Ga 38.59(2) 2 2
Se1 Ba Ga 102.59(2) 6_656 2
Se3 Ba Ba 48.683(13) . 7_565
Se2 Ba Ba 133.795(13) 2_554 7_565
Se4 Ba Ba 133.759(13) 5_656 7_565
Se4 Ba Ba 49.500(12) . 7_565
Se2 Ba Ba 49.564(12) . 7_565
Se1 Ba Ba 84.493(10) . 7_565
Se3 Ba Ba 132.857(12) 2 7_565
Se1 Ba Ba 84.612(10) 6_656 7_565
Ga Ba Ba 129.453(12) 2 7_565
Se3 Ba Ba 131.317(13) . 7
Se2 Ba Ba 46.205(13) 2_554 7
Se4 Ba Ba 46.241(13) 5_656 7
Se4 Ba Ba 130.500(12) . 7
Se2 Ba Ba 130.437(12) . 7
Se1 Ba Ba 95.507(10) . 7
Se3 Ba Ba 47.144(12) 2 7
Se1 Ba Ba 95.387(10) 6_656 7
Ga Ba Ba 50.547(12) 2 7
Ba Ba Ba 180.0 7_565 7
Se4 Ga Se3 112.30(4) 6_556 .
Se4 Ga Se1 111.68(3) 6_556 .
Se3 Ga Se1 109.40(3) . .
Se4 Ga Se1 111.68(3) 6_556 7_565
Se3 Ga Se1 109.40(3) . 7_565
Se1 Ga Se1 101.88(4) . 7_565
Se4 Ga Ba 63.89(2) 6_556 2_554
Se3 Ga Ba 65.16(2) . 2_554
Se1 Ga Ba 89.60(2) . 2_554
Se1 Ga Ba 168.49(3) 7_565 2_554
Se4 Ga Ba 63.89(2) 6_556 8_665
Se3 Ga Ba 65.16(2) . 8_665
Se1 Ga Ba 168.49(3) . 8_665
Se1 Ga Ba 89.60(2) 7_565 8_665
Ba Ga Ba 78.91(2) 2_554 8_665
Se2 Sb Se1 96.23(2) . 7_565
Se2 Sb Se1 96.23(2) . .
Se1 Sb Se1 91.01(3) 7_565 .
Ga Se1 Sb 83.34(3) . .
Ga Se1 Ba 87.50(3) . .
Sb Se1 Ba 96.27(2) . .
Ga Se1 Ba 86.07(3) . 6_556
Sb Se1 Ba 108.17(2) . 6_556
Ba Se1 Ba 153.784(19) . 6_556
Sb Se2 Ba 95.61(2) . 8_666
Sb Se2 Ba 95.61(2) . 2
Ba Se2 Ba 87.59(3) 8_666 2
Sb Se2 Ba 98.12(2) . .
Ba Se2 Ba 165.91(3) 8_666 .
Ba Se2 Ba 94.139(15) 2 .
Sb Se2 Ba 98.12(2) . 7_565
Ba Se2 Ba 94.139(16) 8_666 7_565
Ba Se2 Ba 165.91(3) 2 7_565
Ba Se2 Ba 80.87(2) . 7_565
Ga Se3 Ba 90.12(3) . .
Ga Se3 Ba 90.13(3) . 7_565
Ba Se3 Ba 82.63(3) . 7_565
Ga Se3 Ba 76.25(2) . 2_554
Ba Se3 Ba 94.147(15) . 2_554
Ba Se3 Ba 166.03(3) 7_565 2_554
Ga Se3 Ba 76.25(2) . 8_665
Ba Se3 Ba 166.03(3) . 8_665
Ba Se3 Ba 94.146(15) 7_565 8_665
Ba Se3 Ba 85.71(2) 2_554 8_665
Ga Se4 Ba 77.79(2) 6_656 3_656
Ga Se4 Ba 77.79(2) 6_656 5_656
Ba Se4 Ba 87.52(3) 3_656 5_656
Ga Se4 Ba 89.54(3) 6_656 .
Ba Se4 Ba 166.55(3) 3_656 .
Ba Se4 Ba 94.257(17) 5_656 .
Ga Se4 Ba 89.54(3) 6_656 7_565
Ba Se4 Ba 94.256(17) 3_656 7_565
Ba Se4 Ba 166.55(3) 5_656 7_565
Ba Se4 Ba 81.00(2) . 7_565

loop_
_geom_bond_atom_site_label_1
_geom_bond_atom_site_label_2
_geom_bond_distance
_geom_bond_site_symmetry_2
Ba Se3 3.3657(8) .
Ba Se2 3.3956(8) 2_554
Ba Se4 3.3978(8) 5_656
Ba Se4 3.4215(8) .
Ba Se2 3.4260(8) .
Ba Se1 3.4335(9) .
Ba Se3 3.4550(8) 2
Ba Se1 3.5092(8) 6_656
Ba Ga 3.6982(9) 2
Ba Ba 4.4442(11) 7_565
Ba Ba 4.7000(11) 7
Ga Se4 2.3461(11) 6_556
Ga Se3 2.3745(13) .
Ga Se1 2.4375(8) .
Ga Se1 2.4375(8) 7_565
Ga Ba 3.6982(9) 2_554
Ga Ba 3.6982(9) 8_665
Sb Se2 2.5678(10) .
Sb Se1 2.6532(7) 7_565
Sb Se1 2.6532(7) .
Se1 Ba 3.5091(8) 6_556
Se2 Ba 3.3956(8) 8_666
Se2 Ba 3.3956(8) 2
Se2 Ba 3.4260(8) 7_565
Se3 Ba 3.3657(8) 7_565
Se3 Ba 3.4550(8) 2_554
Se3 Ba 3.4550(8) 8_665
Se4 Ga 2.3461(11) 6_656
Se4 Ba 3.3977(8) 3_656
Se4 Ba 3.3977(8) 5_656
Se4 Ba 3.4215(8) 7_565
